data_7718017
loop_
_publ_author_name
'Liu, Yu-Si'
'Xu, Zhe-Kun'
'Zhang, Jia-Mei'
'Chen, Xiao-Gang'
'Qin, Yan'
'Wang, Zhong-Xia'

_publ_section_title
;
 Three-dimensional perchlorate-based alkali metal hybrid perovskite
 molecular ferroelastic crystals.
;
_journal_issue 11
_journal_name_full 'Dalton transactions (Cambridge, England : 2003)'
_journal_page_first 4706
_journal_page_last 4714
_journal_paper_doi 10.1039/d4dt03416c
_journal_volume 54
_journal_year 2025
_chemical_formula_moiety 'Cl3 K1 O12, 0.8(C7 H16 N2), 0.2(C7.25 N2)'
_chemical_formula_sum 'C7.05 H12.8 Cl3 K N2 O12'
_chemical_formula_weight 463.04
_space_group_crystal_system hexagonal
_space_group_IT_number 176
_space_group_name_Hall '-P 6c'
_space_group_name_H-M_alt 'P 63/m'
_atom_sites_solution_hydrogens geom
_atom_sites_solution_primary dual
_audit_block_doi 10.5517/ccdc.csd.cc2lml83
_audit_creation_date 2024-11-24
_audit_creation_method
;
Olex2 1.5
(compiled 2024.02.16 svn.r378c4104 for OlexSys, GUI svn.r6928)
;
_audit_update_record
;
2024-11-24 deposited with the CCDC.	2025-02-12 downloaded from the CCDC.
;
_cell_angle_alpha 90
_cell_angle_beta 90
_cell_angle_gamma 120
_cell_formula_units_Z 10
_cell_length_a 10.20150(10)
_cell_length_b 10.20150(10)
_cell_length_c 45.3252(6)
_cell_measurement_reflns_used 8638
_cell_measurement_temperature 299.99(10)
_cell_measurement_theta_max 75.9840
_cell_measurement_theta_min 1.9480
_cell_volume 4085.06(8)
_computing_cell_refinement 'CrysAlisPro 1.171.42.79a (Rigaku OD, 2022)'
_computing_data_collection 'CrysAlisPro 1.171.42.79a (Rigaku OD, 2022)'
_computing_data_reduction 'CrysAlisPro 1.171.42.79a (Rigaku OD, 2022)'
_computing_molecular_graphics 'Olex2 1.5 (Dolomanov et al., 2009)'
_computing_publication_material 'Olex2 1.5 (Dolomanov et al., 2009)'
_computing_structure_refinement 'XL  (Sheldrick, 2008)'
_computing_structure_solution 'SHELXT 2014/5 (Sheldrick, 2014)'
_diffrn_ambient_environment air
_diffrn_ambient_temperature 299.99(10)
_diffrn_detector 'Hybrid Pixel Array Detector'
_diffrn_detector_area_resol_mean 10.0000
_diffrn_detector_type HyPix
_diffrn_measured_fraction_theta_full 1.000
_diffrn_measured_fraction_theta_max 0.985
_diffrn_measurement_details
;
List of Runs (angles in degrees, time in seconds):

  # Type    Start    End  Width  t~exp~   \w     \q     \k     \f   Frames
#--------------------------------------------------------------------------
  1  \w     56.00  99.00   0.50    0.30    --  108.36-132.00  34.00   86
  2  \w    -24.00   8.00   0.50    0.10    --  -45.45  19.00  60.00   64
  3  \w   -115.00 -36.00   0.50    0.30    -- -102.00 132.00 104.00  158
  4  \w   -165.00 -82.00   0.50    0.30    -- -102.00 -15.00-120.00  166
  5  \w   -110.00 -67.00   0.50    0.10    --  -45.45-137.00-142.00   86
  6  \w    -27.00  59.00   0.50    0.10    --   45.45 -69.00-163.00  172
  7  \w     38.00  81.00   0.50    0.30    --  108.36 -69.00-163.00   86
  8  \w     35.00  60.00   0.50    0.30    --  108.36 -61.00 -90.00   50
  9  \w     44.00  69.00   0.50    0.30    --  108.36 -61.00  90.00   50
 10  \w     42.00  67.00   0.50    0.30    --  108.36 -61.00 150.00   50
 11  \w     92.00 175.00   0.50    0.30    --  108.36  45.00 120.00  166
;
_diffrn_measurement_device 'four-circle diffractometer'
_diffrn_measurement_device_type 'XtaLAB Synergy R, DW system, HyPix'
_diffrn_measurement_method '\w scans'
_diffrn_orient_matrix_type 'CrysAlisPro convention (1999,Acta A55,543-557)'
_diffrn_orient_matrix_UB_11 -0.0206820000
_diffrn_orient_matrix_UB_12 -0.0703750000
_diffrn_orient_matrix_UB_13 -0.0309280000
_diffrn_orient_matrix_UB_21 -0.1358099000
_diffrn_orient_matrix_UB_22 -0.1480972000
_diffrn_orient_matrix_UB_23 0.0113383000
_diffrn_orient_matrix_UB_31 -0.1073901000
_diffrn_orient_matrix_UB_32 0.0593035000
_diffrn_orient_matrix_UB_33 -0.0083835000
_diffrn_radiation_monochromator mirror
_diffrn_radiation_probe x-ray
_diffrn_radiation_type 'Cu K\a'
_diffrn_radiation_wavelength 1.54184
_diffrn_reflns_av_R_equivalents 0.0472
_diffrn_reflns_av_unetI/netI 0.0318
_diffrn_reflns_Laue_measured_fraction_full 1.000
_diffrn_reflns_Laue_measured_fraction_max 0.985
_diffrn_reflns_limit_h_max 11
_diffrn_reflns_limit_h_min -12
_diffrn_reflns_limit_k_max 12
_diffrn_reflns_limit_k_min -10
_diffrn_reflns_limit_l_max 53
_diffrn_reflns_limit_l_min -56
_diffrn_reflns_number 15002
_diffrn_reflns_point_group_measured_fraction_full 1.000
_diffrn_reflns_point_group_measured_fraction_max 0.985
_diffrn_reflns_theta_full 67.684
_diffrn_reflns_theta_max 76.352
_diffrn_reflns_theta_min 3.901
_diffrn_source 'Rotating-anode X-ray tube'
_diffrn_source_type 'Rigaku (Cu) X-ray Source'
_exptl_absorpt_coefficient_mu 8.019
_exptl_absorpt_correction_T_max 1.00000
_exptl_absorpt_correction_T_min 0.48952
_exptl_absorpt_correction_type multi-scan
_exptl_absorpt_process_details
;
CrysAlisPro 1.171.42.79a (Rigaku Oxford Diffraction, 2022)
Empirical absorption correction using spherical harmonics,
implemented in SCALE3 ABSPACK scaling algorithm.
;
_exptl_crystal_colour 'clear light colourless'
_exptl_crystal_colour_lustre clear
_exptl_crystal_colour_modifier light
_exptl_crystal_colour_primary colourless
_exptl_crystal_density_diffrn 1.882
_exptl_crystal_description block
_exptl_crystal_F_000 2351
_exptl_crystal_size_max 0.12
_exptl_crystal_size_mid 0.11
_exptl_crystal_size_min 0.1
_refine_diff_density_max 0.499
_refine_diff_density_min -0.352
_refine_diff_density_rms 0.077
_refine_ls_extinction_coef 0.00060(7)
_refine_ls_extinction_expression Fc^*^=kFc[1+0.001xFc^2^\l^3^/sin(2\q)]^-1/4^
_refine_ls_extinction_method 'SHELXL-2018/3 (Sheldrick 2018)'
_refine_ls_goodness_of_fit_ref 1.038
_refine_ls_hydrogen_treatment constr
_refine_ls_matrix_type full
_refine_ls_number_parameters 222
_refine_ls_number_reflns 2863
_refine_ls_number_restraints 110
_refine_ls_restrained_S_all 1.086
_refine_ls_R_factor_all 0.0465
_refine_ls_R_factor_gt 0.0392
_refine_ls_shift/su_max 0.001
_refine_ls_shift/su_mean 0.000
_refine_ls_structure_factor_coef Fsqd
_refine_ls_weighting_details 'w=1/[\s^2^(Fo^2^)+(0.0696P)^2^+2.2676P] where P=(Fo^2^+2Fc^2^)/3'
_refine_ls_weighting_scheme calc
_refine_ls_wR_factor_gt 0.1130
_refine_ls_wR_factor_ref 0.1202
_reflns_Friedel_coverage 0.000
_reflns_number_gt 2428
_reflns_number_total 2863
_reflns_threshold_expression 'I > 2\s(I)'
_cod_data_source_file d4dt03416c2.cif
_cod_data_source_block lys-240508-1-300k_autored
_cod_depositor_comments 'Adding full bibliography for 7718017--7718027.cif.'
_cod_original_cell_volume 4085.06(10)
_cod_original_formula_sum 'C7.05 H12.80 Cl3 K N2 O12'
_cod_database_code 7718017
_shelx_shelxl_version_number 2018/3
_chemical_oxdiff_formula 'C H N K Cl O'
_shelx_space_group_comment
;
The symmetry employed for this shelxl refinement is uniquely defined
by the following loop, which should always be used as a source of
symmetry information in preference to the above space-group names.
They are only intended as comments.
;
_shelx_estimated_absorpt_t_max 0.501
_shelx_estimated_absorpt_t_min 0.446
_reflns_odcompleteness_completeness 99.84
_reflns_odcompleteness_iscentric 1
_reflns_odcompleteness_theta 66.97
_olex2_refinement_description
;
1. Fixed Uiso
 At 1.2 times of:
  All C(H,H) groups, All N(H) groups
 At 1.5 times of:
  All C(H,H,H) groups
2. Restrained distances
 C9-C10 = C8-C10
 1.54 with sigma of 0.01
 N6-C9 = N6-C8
 1.47 with sigma of 0.01
 N6-C7
 1.47 with sigma of 0.01
 N5-N6
 1.45 with sigma of 0.01
 C7-C8
 2.21 with sigma of 0.02
 N5-C9
 2.21 with sigma of 0.02
 C10-N6
 2.21 with sigma of 0.02
 N6-C9 \\sim N6-C8
 with sigma of 0.02
 C9-C10 \\sim C8-C10
 with sigma of 0.02
3. Rigid bond restraints
 C9
 with sigma for 1-2 distances of 0.01 and sigma for 1-3 distances of 0.02
4. Uiso/Uaniso restraints and constraints
N6 \\sim N5 \\sim C7 \\sim C9 \\sim C8 \\sim C10: within 2A with sigma of 0.04
and sigma for terminal atoms of 0.08 within 2A
Uanis(C9) \\sim Ueq: with sigma of 0.01 and sigma for terminal atoms of 0.02
Uanis(C9) \\sim Ueq, Uanis(C8) \\sim Ueq, Uanis(C7) \\sim Ueq, Uanis(N5) \\sim
Ueq: with sigma of 0.01 and sigma for terminal atoms of 0.02
5. Rigid body (RIGU) restrains
 N6, N5, C7, C9, C8, C10
 with sigma for 1-2 distances of 0.01 and sigma for 1-3 distances of 0.02
6. Others
 Fixed Sof: H1C(0.333333) H1A(0.333333) H1B(0.333333) N5(0.166667) C9(0.125)
 H6A(0.333333) H6B(0.333333) H6C(0.333333) N6(0.166667) C10(0.333333) C7(0.25)
 C8(0.5)
7.a Ternary CH refined with riding coordinates:
 N2(H2), N3(H3)
7.b Secondary CH2 refined with riding coordinates:
 C2(H2A,H2B), C5(H5A,H5B), C4(H4A,H4B), C3(H3B,H3A)
7.c Idealised Me refined as rotating group:
 C1(H1C,H1A,H1B), C6(H6A,H6B,H6C)
;
_olex2_submission_special_instructions 'No special instructions were received'
_oxdiff_exptl_absorpt_empirical_details
;
Empirical correction (ABSPACK) includes:
- Absorption correction using spherical harmonics
- Frame scaling
;
_oxdiff_exptl_absorpt_empirical_full_max 1.715
_oxdiff_exptl_absorpt_empirical_full_min 0.509

loop_
_space_group_symop_operation_xyz
'x, y, z'
'-y, x-y, z'
'-x+y, -x, z'
'-x, -y, z+1/2'
'y, -x+y, z+1/2'
'x-y, x, z+1/2'
'-x, -y, -z'
'y, -x+y, -z'
'x-y, x, -z'
'x, y, -z-1/2'
'-y, x-y, -z-1/2'
'-x+y, -x, -z-1/2'

loop_
_atom_site_label
_atom_site_type_symbol
_atom_site_fract_x
_atom_site_fract_y
_atom_site_fract_z
_atom_site_U_iso_or_equiv
_atom_site_adp_type
_atom_site_occupancy
_atom_site_site_symmetry_order
_atom_site_calc_flag
_atom_site_refinement_flags_posn
_atom_site_refinement_flags_adp
_atom_site_refinement_flags_occupancy
_atom_site_disorder_assembly
_atom_site_disorder_group
Cl1 Cl 0.86533(6) 0.18786(6) 0.44884(2) 0.03088(18) Uani 1 1 d . . . . .
K2 K 0.666667 0.333333 0.40108(2) 0.0399(2) Uani 1 3 d S T P . .
K3 K 0.333333 -0.333333 0.30262(2) 0.0399(2) Uani 1 3 d S T P . .
Cl2 Cl 0.48165(6) -0.00185(6) 0.35278(2) 0.03286(18) Uani 1 1 d . . . . .
K1 K 1.000000 0.000000 0.500000 0.0433(3) Uani 1 6 d S T P . .
Cl3 Cl 0.20740(9) -0.15418(8) 0.250000 0.0323(2) Uani 1 2 d S T P . .
N1 N 0.333333 -0.333333 0.46886(7) 0.0246(6) Uani 1 3 d S T P . .
O2 O 0.9910(2) 0.1739(2) 0.43863(5) 0.0504(5) Uani 1 1 d . . . . .
O11 O 0.2354(3) -0.0016(3) 0.250000 0.0478(7) Uani 1 2 d S T P . .
N4 N 1.000000 0.000000 0.33023(7) 0.0264(7) Uani 1 3 d S T P . .
O6 O 0.4092(3) 0.0166(3) 0.37826(5) 0.0622(6) Uani 1 1 d . . . . .
O1 O 0.8112(3) 0.1097(3) 0.47618(5) 0.0558(6) Uani 1 1 d . . . . .
O10 O 0.1240(3) -0.2319(2) 0.22424(5) 0.0540(5) Uani 1 1 d . . . . .
O4 O 0.7454(2) 0.1215(3) 0.42762(5) 0.0559(6) Uani 1 1 d . . . . .
O8 O 0.4912(3) -0.1373(2) 0.35607(5) 0.0559(6) Uani 1 1 d . . . . .
O5 O 0.6303(2) 0.1266(2) 0.35050(5) 0.0559(6) Uani 1 1 d . . . . .
O7 O 0.3960(3) -0.0151(3) 0.32694(5) 0.0622(6) Uani 1 1 d . . . . .
O3 O 0.9103(3) 0.3433(2) 0.45187(6) 0.0637(7) Uani 1 1 d . . . . .
N2 N 0.333333 -0.333333 0.41345(7) 0.0327(7) Uani 1 3 d S T P . .
H2 H 0.333339 -0.333329 0.391830 0.039 Uiso 1 3 calc R U P . .
N3 N 1.000000 0.000000 0.38557(8) 0.0356(8) Uani 1 3 d S T P . .
H3 H 1.000007 0.000001 0.407196 0.043 Uiso 1 3 calc R U P . .
O9 O 0.3485(3) -0.1532(3) 0.250000 0.0537(8) Uani 1 2 d S T P . .
C2 C 0.4831(2) -0.2105(3) 0.45751(5) 0.0328(5) Uani 1 1 d . . . . .
H2A H 0.564125 -0.222212 0.465916 0.039 Uiso 1 1 calc R U . . .
H2B H 0.498261 -0.112493 0.463398 0.039 Uiso 1 1 calc R U . . .
C5 C 0.8619(3) -0.0006(3) 0.34150(6) 0.0378(6) Uani 1 1 d . . . . .
H5A H 0.772379 -0.081471 0.332153 0.045 Uiso 1 1 calc R U . . .
H5B H 0.867323 0.094716 0.336737 0.045 Uiso 1 1 calc R U . . .
C4 C 0.8516(3) -0.0233(4) 0.37466(6) 0.0444(6) Uani 1 1 d . . . . .
H4A H 0.828707 0.048404 0.384016 0.053 Uiso 1 1 calc R U . . .
H4B H 0.771463 -0.124826 0.379450 0.053 Uiso 1 1 calc R U . . .
C3 C 0.4868(3) -0.2189(3) 0.42435(6) 0.0470(7) Uani 1 1 d . . . . .
H3B H 0.516428 -0.120661 0.415880 0.056 Uiso 1 1 calc R U . . .
H3A H 0.560413 -0.247588 0.418402 0.056 Uiso 1 1 calc R U . . .
C1 C 0.333333 -0.333333 0.50181(10) 0.0473(12) Uani 1 3 d S T P . .
H1C H 0.401670 -0.365265 0.508869 0.071 Uiso 0.3333 1 calc R U P A -1
H1A H 0.233065 -0.401670 0.508868 0.071 Uiso 0.3333 1 calc R U P A -1
H1B H 0.365265 -0.233065 0.508869 0.071 Uiso 0.3333 1 calc R U P A -1
N5 N 0.666667 0.333333 0.29411(18) 0.035(2) Uani 0.5 3 d DS TU P B 1
C9 C 0.578(2) 0.394(2) 0.250000 0.095(8) Uani 0.25 2 d DS TU P B 1
C6 C 1.000000 0.000000 0.29720(10) 0.0520(13) Uani 1 3 d S T P . .
H6A H 0.919878 -0.095351 0.290142 0.078 Uiso 0.3333 1 calc R U P C -1
H6B H 1.095351 0.015229 0.290142 0.078 Uiso 0.3333 1 calc R U P C -1
H6C H 0.984771 0.080121 0.290142 0.078 Uiso 0.3333 1 calc R U P C -1
N6 N 0.666667 0.333333 0.26391(12) 0.0287(13) Uani 0.5 3 d DS TU P . .
C10 C 0.5205(7) 0.3179(9) 0.22053(13) 0.0321(15) Uani 0.3333 1 d D U P . .
C7 C 0.668(4) 0.378(3) 0.2944(2) 0.094(7) Uani 0.25 1 d D U P B 2
C8 C 0.5286(5) 0.3368(6) 0.2542(2) 0.041(2) Uani 0.5 1 d D U P B 2

loop_
_atom_site_aniso_label
_atom_site_aniso_U_11
_atom_site_aniso_U_22
_atom_site_aniso_U_33
_atom_site_aniso_U_23
_atom_site_aniso_U_13
_atom_site_aniso_U_12
Cl1 0.0286(3) 0.0269(3) 0.0371(3) 0.00082(19) 0.0030(2) 0.0139(2)
K2 0.0395(3) 0.0395(3) 0.0408(5) 0.000 0.000 0.01974(17)
K3 0.0429(3) 0.0429(3) 0.0339(5) 0.000 0.000 0.02143(17)
Cl2 0.0312(3) 0.0355(3) 0.0314(3) -0.0016(2) -0.0003(2) 0.0163(2)
K1 0.0362(4) 0.0362(4) 0.0574(9) 0.000 0.000 0.0181(2)
Cl3 0.0286(4) 0.0274(4) 0.0408(4) 0.000 0.000 0.0140(3)
N1 0.0238(9) 0.0238(9) 0.0260(15) 0.000 0.000 0.0119(5)
O2 0.0344(10) 0.0495(12) 0.0724(14) -0.0091(10) 0.0034(9) 0.0249(9)
O11 0.0519(16) 0.0313(14) 0.0625(17) 0.000 0.000 0.0225(12)
N4 0.0265(10) 0.0265(10) 0.0261(15) 0.000 0.000 0.0133(5)
O6 0.0739(15) 0.0742(16) 0.0504(12) 0.0027(11) 0.0228(11) 0.0459(13)
O1 0.0704(14) 0.0594(13) 0.0429(11) 0.0165(9) 0.0101(10) 0.0363(12)
O10 0.0616(13) 0.0455(11) 0.0530(12) -0.0082(9) -0.0193(10) 0.0253(10)
O4 0.0416(11) 0.0716(15) 0.0526(12) -0.0039(10) -0.0103(9) 0.0268(10)
O8 0.0659(14) 0.0460(12) 0.0648(13) -0.0033(10) -0.0034(11) 0.0348(11)
O5 0.0359(10) 0.0464(12) 0.0718(14) -0.0078(10) -0.0006(10) 0.0103(9)
O7 0.0592(14) 0.0726(16) 0.0463(12) 0.0012(10) -0.0185(10) 0.0265(12)
O3 0.0649(15) 0.0294(10) 0.0929(18) 0.0004(10) 0.0260(13) 0.0208(10)
N2 0.0364(11) 0.0364(11) 0.0254(15) 0.000 0.000 0.0182(6)
N3 0.0394(12) 0.0394(12) 0.0279(17) 0.000 0.000 0.0197(6)
O9 0.0333(14) 0.0498(16) 0.083(2) 0.000 0.000 0.0245(13)
C2 0.0225(11) 0.0279(11) 0.0398(12) -0.0029(9) -0.0018(9) 0.0065(9)
C5 0.0283(12) 0.0484(15) 0.0431(13) -0.0014(11) -0.0027(10) 0.0240(11)
C4 0.0359(13) 0.0576(17) 0.0431(14) -0.0029(12) 0.0090(11) 0.0258(13)
C3 0.0321(13) 0.0487(16) 0.0408(14) 0.0098(12) 0.0059(11) 0.0056(12)
C1 0.0579(19) 0.0579(19) 0.026(2) 0.000 0.000 0.0290(9)
N5 0.025(3) 0.025(3) 0.054(5) 0.000 0.000 0.0127(15)
C9 0.084(11) 0.100(11) 0.092(10) 0.000 0.000 0.039(8)
C6 0.064(2) 0.064(2) 0.028(2) 0.000 0.000 0.0321(10)
N6 0.0278(19) 0.0278(19) 0.031(3) 0.000 0.000 0.0139(10)
C10 0.023(3) 0.056(4) 0.023(3) 0.010(3) -0.007(2) 0.024(3)
C7 0.106(9) 0.088(11) 0.093(8) 0.018(7) -0.011(8) 0.052(7)
C8 0.0249(18) 0.038(2) 0.060(6) 0.005(3) 0.002(3) 0.0171(18)

loop_
_atom_type_symbol
_atom_type_description
_atom_type_scat_dispersion_real
_atom_type_scat_dispersion_imag
_atom_type_scat_source
C C 0.0181 0.0091 'International Tables Vol C Tables 4.2.6.8 and 6.1.1.4'
H H 0.0000 0.0000 'International Tables Vol C Tables 4.2.6.8 and 6.1.1.4'
Cl Cl 0.3639 0.7018 'International Tables Vol C Tables 4.2.6.8 and 6.1.1.4'
K K 0.3868 1.0657 'International Tables Vol C Tables 4.2.6.8 and 6.1.1.4'
N N 0.0311 0.0180 'International Tables Vol C Tables 4.2.6.8 and 6.1.1.4'
O O 0.0492 0.0322 'International Tables Vol C Tables 4.2.6.8 and 6.1.1.4'

loop_
_geom_angle_atom_site_label_1
_geom_angle_atom_site_label_2
_geom_angle_atom_site_label_3
_geom_angle
_geom_angle_site_symmetry_1
_geom_angle_site_symmetry_3
_geom_angle_publ_flag
K1 Cl1 K2 170.846(18) . . ?
O2 Cl1 K2 122.73(10) . . ?
O2 Cl1 K1 64.35(10) . . ?
O1 Cl1 K2 126.11(10) . . ?
O1 Cl1 K1 45.82(10) . . ?
O1 Cl1 O2 109.83(14) . . ?
O1 Cl1 O4 108.59(14) . . ?
O4 Cl1 K2 45.15(10) . . ?
O4 Cl1 K1 129.02(10) . . ?
O4 Cl1 O2 109.34(13) . . ?
O3 Cl1 K2 63.24(12) . . ?
O3 Cl1 K1 121.58(12) . . ?
O3 Cl1 O2 109.65(13) . . ?
O3 Cl1 O1 111.03(14) . . ?
O3 Cl1 O4 108.37(16) . . ?
O6 K2 O6 109.78(4) 2_655 . ?
O6 K2 O6 109.77(4) 2_655 3_665 ?
O6 K2 O6 109.78(4) . 3_665 ?
O6 K2 O3 62.99(6) 3_665 2_655 ?
O6 K2 O3 118.81(6) . . ?
O6 K2 O3 130.45(5) 2_655 3_665 ?
O6 K2 O3 118.81(6) 3_665 3_665 ?
O6 K2 O3 130.45(5) 3_665 . ?
O6 K2 O3 130.45(5) . 2_655 ?
O6 K2 O3 62.98(6) . 3_665 ?
O6 K2 O3 62.98(6) 2_655 . ?
O6 K2 O3 118.81(6) 2_655 2_655 ?
O4 K2 O6 76.85(6) . . ?
O4 K2 O6 76.85(6) 2_655 2_655 ?
O4 K2 O6 68.99(6) . 2_655 ?
O4 K2 O6 172.99(6) 2_655 . ?
O4 K2 O6 172.99(6) 3_665 2_655 ?
O4 K2 O6 68.99(6) 3_665 . ?
O4 K2 O6 68.99(6) 2_655 3_665 ?
O4 K2 O6 76.85(6) 3_665 3_665 ?
O4 K2 O6 172.99(6) . 3_665 ?
O4 K2 O4 104.15(6) . 2_655 ?
O4 K2 O4 104.15(6) 2_655 3_665 ?
O4 K2 O4 104.15(6) . 3_665 ?
O4 K2 O5 111.67(6) 3_665 . ?
O4 K2 O5 77.17(6) . . ?
O4 K2 O5 77.16(7) 2_655 2_655 ?
O4 K2 O5 142.74(6) 3_665 2_655 ?
O4 K2 O5 111.68(6) 2_655 3_665 ?
O4 K2 O5 142.74(6) . 3_665 ?
O4 K2 O5 142.74(6) 2_655 . ?
O4 K2 O5 77.17(6) 3_665 3_665 ?
O4 K2 O5 111.67(6) . 2_655 ?
O4 K2 O3 111.18(7) 3_665 . ?
O4 K2 O3 42.61(6) . . ?
O4 K2 O3 42.62(6) 2_655 2_655 ?
O4 K2 O3 61.59(6) . 3_665 ?
O4 K2 O3 111.17(7) . 2_655 ?
O4 K2 O3 111.17(7) 2_655 3_665 ?
O4 K2 O3 61.59(6) 3_665 2_655 ?
O4 K2 O3 42.61(6) 3_665 3_665 ?
O4 K2 O3 61.58(6) 2_655 . ?
O5 K2 O6 68.87(6) . 2_655 ?
O5 K2 O6 68.87(6) 3_665 . ?
O5 K2 O6 44.25(5) . . ?
O5 K2 O6 109.07(7) 2_655 . ?
O5 K2 O6 109.07(7) 3_665 2_655 ?
O5 K2 O6 68.87(6) 2_655 3_665 ?
O5 K2 O6 44.25(5) 3_665 3_665 ?
O5 K2 O6 44.25(5) 2_655 2_655 ?
O5 K2 O6 109.06(7) . 3_665 ?
O5 K2 O5 68.29(8) 2_655 3_665 ?
O5 K2 O5 68.29(8) 2_655 . ?
O5 K2 O5 68.29(8) 3_665 . ?
O5 K2 O3 169.93(6) . 2_655 ?
O5 K2 O3 102.16(6) . 3_665 ?
O5 K2 O3 169.93(6) 2_655 3_665 ?
O5 K2 O3 169.93(6) 3_665 . ?
O5 K2 O3 102.16(6) 2_655 . ?
O5 K2 O3 111.96(6) 3_665 3_665 ?
O5 K2 O3 111.96(6) . . ?
O5 K2 O3 102.16(6) 3_665 2_655 ?
O5 K2 O3 111.96(6) 2_655 2_655 ?
O3 K2 O3 78.01(6) 3_665 2_655 ?
O3 K2 O3 78.02(6) . 3_665 ?
O3 K2 O3 78.02(6) . 2_655 ?
O10 K3 O10 105.15(5) 10_556 12_656 ?
O10 K3 O10 105.15(5) 12_656 11_546 ?
O10 K3 O10 105.15(5) 10_556 11_546 ?
O10 K3 O7 79.38(6) 11_546 3_655 ?
O10 K3 O7 171.96(6) 12_656 2_545 ?
O10 K3 O7 171.96(6) 10_556 3_655 ?
O10 K3 O7 79.38(6) 12_656 . ?
O10 K3 O7 67.01(6) 11_546 2_545 ?
O10 K3 O7 171.96(6) 11_546 . ?
O10 K3 O7 67.01(6) 12_656 3_655 ?
O10 K3 O7 79.38(6) 10_556 2_545 ?
O10 K3 O7 67.01(6) 10_556 . ?
O8 K3 O10 108.97(6) 3_655 12_656 ?
O8 K3 O10 80.48(6) 3_655 11_546 ?
O8 K3 O10 80.48(6) 2_545 10_556 ?
O8 K3 O10 108.97(6) . 10_556 ?
O8 K3 O10 142.55(6) 2_545 12_656 ?
O8 K3 O10 142.55(6) . 11_546 ?
O8 K3 O10 142.55(6) 3_655 10_556 ?
O8 K3 O10 108.97(6) 2_545 11_546 ?
O8 K3 O10 80.48(6) . 12_656 ?
O8 K3 O8 63.08(7) . 2_545 ?
O8 K3 O8 63.08(7) 2_545 3_655 ?
O8 K3 O8 63.08(7) . 3_655 ?
O8 K3 O7 68.75(6) 3_655 2_545 ?
O8 K3 O7 44.06(5) 3_655 3_655 ?
O8 K3 O7 44.06(5) . . ?
O8 K3 O7 68.75(6) . 3_655 ?
O8 K3 O7 104.55(6) 3_655 . ?
O8 K3 O7 104.55(6) 2_545 3_655 ?
O8 K3 O7 104.55(6) . 2_545 ?
O8 K3 O7 44.06(6) 2_545 2_545 ?
O8 K3 O7 68.75(6) 2_545 . ?
O7 K3 O7 108.62(4) . 3_655 ?
O7 K3 O7 108.62(4) . 2_545 ?
O7 K3 O7 108.62(4) 2_545 3_655 ?
O9 K3 O10 62.10(7) . 12_656 ?
O9 K3 O10 45.43(6) 2_545 11_546 ?
O9 K3 O10 62.10(7) 2_545 10_556 ?
O9 K3 O10 45.43(6) 3_655 12_656 ?
O9 K3 O10 45.43(6) . 10_556 ?
O9 K3 O10 102.01(7) 3_655 10_556 ?
O9 K3 O10 62.10(7) 3_655 11_546 ?
O9 K3 O10 102.01(7) 2_545 12_656 ?
O9 K3 O10 102.01(7) . 11_546 ?
O9 K3 O8 171.05(7) 2_545 . ?
O9 K3 O8 123.17(7) . 2_545 ?
O9 K3 O8 112.75(7) . . ?
O9 K3 O8 171.05(7) 3_655 2_545 ?
O9 K3 O8 112.75(7) 2_545 2_545 ?
O9 K3 O8 171.05(7) . 3_655 ?
O9 K3 O8 112.75(7) 3_655 3_655 ?
O9 K3 O8 123.16(7) 3_655 . ?
O9 K3 O8 123.17(7) 2_545 3_655 ?
O9 K3 O7 120.18(7) 2_545 3_655 ?
O9 K3 O7 127.58(7) 3_655 2_545 ?
O9 K3 O7 127.58(7) 2_545 . ?
O9 K3 O7 74.00(6) 3_655 3_655 ?
O9 K3 O7 74.00(6) . . ?
O9 K3 O7 120.17(7) 3_655 . ?
O9 K3 O7 127.58(7) . 3_655 ?
O9 K3 O7 120.18(7) . 2_545 ?
O9 K3 O7 74.00(6) 2_545 2_545 ?
O9 K3 O9 62.03(8) 2_545 3_655 ?
O9 K3 O9 62.03(8) . 3_655 ?
O9 K3 O9 62.03(8) . 2_545 ?
K2 Cl2 K3 174.329(18) . . ?
O6 Cl2 K2 57.21(11) . . ?
O6 Cl2 K3 127.65(12) . . ?
O6 Cl2 O8 109.20(14) . . ?
O8 Cl2 K2 125.41(10) . . ?
O8 Cl2 K3 51.81(9) . . ?
O5 Cl2 K2 51.38(10) . . ?
O5 Cl2 K3 123.61(10) . . ?
O5 Cl2 O6 108.59(15) . . ?
O5 Cl2 O8 109.71(14) . . ?
O7 Cl2 K2 125.50(11) . . ?
O7 Cl2 K3 57.28(11) . . ?
O7 Cl2 O6 110.01(16) . . ?
O7 Cl2 O8 109.01(14) . . ?
O7 Cl2 O5 110.31(15) . . ?
O2 K1 O2 123.36(6) 2_645 9_546 ?
O2 K1 O2 123.36(6) . 9_546 ?
O2 K1 O2 180.0 9_546 3_765 ?
O2 K1 O2 123.36(6) . 8_666 ?
O2 K1 O2 123.36(6) 2_645 7_756 ?
O2 K1 O2 123.36(6) 7_756 3_765 ?
O2 K1 O2 56.64(6) 8_666 9_546 ?
O2 K1 O2 56.64(6) 7_756 9_546 ?
O2 K1 O2 123.36(6) 8_666 3_765 ?
O2 K1 O2 56.64(6) . 3_765 ?
O2 K1 O2 180.0 8_666 2_645 ?
O2 K1 O2 56.64(6) 2_645 3_765 ?
O2 K1 O2 180.0 . 7_756 ?
O2 K1 O2 56.64(6) 8_666 7_756 ?
O2 K1 O2 56.64(6) . 2_645 ?
O1 K1 O2 81.33(6) 9_546 2_645 ?
O1 K1 O2 81.33(6) 8_666 . ?
O1 K1 O2 111.64(6) 8_666 3_765 ?
O1 K1 O2 98.67(6) 3_765 2_645 ?
O1 K1 O2 43.65(5) 8_666 8_666 ?
O1 K1 O2 111.64(6) 7_756 2_645 ?
O1 K1 O2 81.33(6) 7_756 3_765 ?
O1 K1 O2 68.36(6) . 2_645 ?
O1 K1 O2 98.67(6) 7_756 9_546 ?
O1 K1 O2 98.67(6) 2_645 . ?
O1 K1 O2 98.67(6) 9_546 8_666 ?
O1 K1 O2 111.64(6) 9_546 . ?
O1 K1 O2 136.35(5) 9_546 3_765 ?
O1 K1 O2 98.67(6) 8_666 7_756 ?
O1 K1 O2 68.36(6) 7_756 8_666 ?
O1 K1 O2 81.33(6) 2_645 7_756 ?
O1 K1 O2 43.65(5) 2_645 2_645 ?
O1 K1 O2 68.36(6) 9_546 7_756 ?
O1 K1 O2 81.33(6) . 9_546 ?
O1 K1 O2 111.64(6) 3_765 7_756 ?
O1 K1 O2 136.35(5) 2_645 8_666 ?
O1 K1 O2 136.35(5) . 7_756 ?
O1 K1 O2 81.33(6) 3_765 8_666 ?
O1 K1 O2 68.36(6) 3_765 . ?
O1 K1 O2 68.36(6) 2_645 3_765 ?
O1 K1 O2 136.35(5) 7_756 . ?
O1 K1 O2 43.65(5) 3_765 3_765 ?
O1 K1 O2 43.65(5) . . ?
O1 K1 O2 98.67(6) . 3_765 ?
O1 K1 O2 68.36(6) 8_666 9_546 ?
O1 K1 O2 111.64(6) . 8_666 ?
O1 K1 O2 111.64(6) 2_645 9_546 ?
O1 K1 O2 136.35(5) 8_666 2_645 ?
O1 K1 O2 43.65(5) 9_546 9_546 ?
O1 K1 O2 136.35(5) 3_765 9_546 ?
O1 K1 O2 43.65(5) 7_756 7_756 ?
O1 K1 O1 180.00(8) 9_546 3_765 ?
O1 K1 O1 106.79(5) 3_765 . ?
O1 K1 O1 73.21(5) 8_666 3_765 ?
O1 K1 O1 106.79(5) 8_666 7_756 ?
O1 K1 O1 106.79(5) 8_666 9_546 ?
O1 K1 O1 73.21(5) 2_645 7_756 ?
O1 K1 O1 73.21(5) 9_546 . ?
O1 K1 O1 106.79(5) 9_546 7_756 ?
O1 K1 O1 180.00(7) 7_756 . ?
O1 K1 O1 73.21(5) 3_765 7_756 ?
O1 K1 O1 73.21(5) 2_645 9_546 ?
O1 K1 O1 73.21(5) 8_666 . ?
O1 K1 O1 106.79(5) 2_645 3_765 ?
O1 K1 O1 106.79(5) 2_645 . ?
O1 K1 O1 180.0 8_666 2_645 ?
K3 Cl3 K3 82.72(3) 10_556 . ?
O11 Cl3 K3 128.40(7) . 10_556 ?
O11 Cl3 K3 128.40(7) . . ?
O10 Cl3 K3 56.14(10) . 10_556 ?
O10 Cl3 K3 121.52(9) 10_556 10_556 ?
O10 Cl3 K3 121.52(9) . . ?
O10 Cl3 K3 56.14(10) 10_556 . ?
O10 Cl3 O11 110.02(11) 10_556 . ?
O10 Cl3 O11 110.02(11) . . ?
O10 Cl3 O10 109.6(2) 10_556 . ?
O10 Cl3 O9 108.71(12) . . ?
O10 Cl3 O9 108.71(12) 10_556 . ?
O9 Cl3 K3 52.67(7) . 10_556 ?
O9 Cl3 K3 52.67(7) . . ?
O9 Cl3 O11 109.74(18) . . ?
C2 N1 C2 108.90(15) . 3_655 ?
C2 N1 C2 108.90(15) 2_545 3_655 ?
C2 N1 C2 108.90(15) 2_545 . ?
C1 N1 C2 110.03(14) . 2_545 ?
C1 N1 C2 110.03(14) . 3_655 ?
C1 N1 C2 110.04(14) . . ?
Cl1 O2 K1 92.73(11) . . ?
C5 N4 C5 108.97(15) . 2_645 ?
C5 N4 C5 108.97(15) 3_765 2_645 ?
C5 N4 C5 108.97(15) . 3_765 ?
C5 N4 C6 109.97(15) 3_765 . ?
C5 N4 C6 109.97(15) 2_645 . ?
C5 N4 C6 109.97(15) . . ?
Cl2 O6 K2 100.29(13) . . ?
Cl1 O1 K1 113.34(12) . . ?
Cl3 O10 K3 101.00(11) . 10_556 ?
Cl1 O4 K2 114.45(13) . . ?
Cl2 O8 K3 106.32(11) . . ?
Cl2 O5 K2 106.86(12) . . ?
Cl2 O7 K3 100.52(13) . . ?
Cl1 O3 K2 94.53(13) . . ?
C3 N2 H2 109.3 2_545 . ?
C3 N2 H2 109.3 3_655 . ?
C3 N2 H2 109.3 . . ?
C3 N2 C3 109.63(16) 2_545 . ?
C3 N2 C3 109.63(16) 2_545 3_655 ?
C3 N2 C3 109.63(16) 3_655 . ?
C4 N3 H3 109.3 2_645 . ?
C4 N3 H3 109.3 3_765 . ?
C4 N3 H3 109.3 . . ?
C4 N3 C4 109.61(16) 3_765 2_645 ?
C4 N3 C4 109.61(16) . 3_765 ?
C4 N3 C4 109.61(16) . 2_645 ?
K3 O9 K3 106.97(10) 10_556 . ?
Cl3 O9 K3 104.74(9) . . ?
Cl3 O9 K3 104.74(9) . 10_556 ?
N1 C2 H2A 109.7 . . ?
N1 C2 H2B 109.7 . . ?
N1 C2 C3 109.8(2) . . ?
H2A C2 H2B 108.2 . . ?
C3 C2 H2A 109.7 . . ?
C3 C2 H2B 109.7 . . ?
N4 C5 H5A 109.8 . . ?
N4 C5 H5B 109.8 . . ?
N4 C5 C4 109.4(2) . . ?
H5A C5 H5B 108.2 . . ?
C4 C5 H5A 109.8 . . ?
C4 C5 H5B 109.8 . . ?
N3 C4 C5 108.4(2) . . ?
N3 C4 H4A 110.0 . . ?
N3 C4 H4B 110.0 . . ?
C5 C4 H4A 110.0 . . ?
C5 C4 H4B 110.0 . . ?
H4A C4 H4B 108.4 . . ?
N2 C3 C2 109.1(2) . . ?
N2 C3 H3B 109.9 . . ?
N2 C3 H3A 109.9 . . ?
C2 C3 H3B 109.9 . . ?
C2 C3 H3A 109.9 . . ?
H3B C3 H3A 108.3 . . ?
N1 C1 H1C 109.5 . . ?
N1 C1 H1A 109.5 . . ?
N1 C1 H1B 109.5 . . ?
H1C C1 H1A 109.5 . . ?
H1C C1 H1B 109.5 . . ?
H1A C1 H1B 109.5 . . ?
N6 N5 C10 64.9(3) . 10_556 ?
N6 N5 C10 64.9(3) . 12_666 ?
N6 N5 C10 64.9(3) . 11_656 ?
C10 N5 C10 103.3(4) 11_656 10_556 ?
C10 N5 C10 103.3(4) 11_656 12_666 ?
C10 N5 C10 103.3(4) 12_666 10_556 ?
N6 C9 N6 50.7(6) . 10_556 ?
N6 C9 C10 64.2(4) . 10_556 ?
N6 C9 C10 108.8(8) 10_556 10_556 ?
N6 C9 C10 108.8(8) . . ?
N6 C9 C10 64.2(4) 10_556 . ?
C10 C9 C10 124.5(15) . 10_556 ?
N4 C6 H6A 109.5 . . ?
N4 C6 H6B 109.5 . . ?
N4 C6 H6C 109.5 . . ?
H6A C6 H6B 109.5 . . ?
H6A C6 H6C 109.5 . . ?
H6B C6 H6C 109.5 . . ?
N5 N6 C9 115.3(3) . . ?
N5 N6 C9 115.3(3) . 3_665 ?
N5 N6 C9 115.3(3) . 2_655 ?
N5 N6 C10 63.6(3) . 11_656 ?
N5 N6 C7 18.0(9) . 2_655 ?
N5 N6 C7 18.0(9) . 3_665 ?
N5 N6 C8 107.2(4) . 3_665 ?
N5 N6 C8 107.2(4) . 2_655 ?
C9 N6 C9 103.0(3) 2_655 3_665 ?
C9 N6 C9 103.0(3) 2_655 . ?
C9 N6 C9 103.0(3) 3_665 . ?
C9 N6 C10 152.5(8) . 11_656 ?
C9 N6 C10 59.0(4) 2_655 11_656 ?
C9 N6 C10 101.5(7) 3_665 11_656 ?
C9 N6 C8 89.1(8) . 3_665 ?
C9 N6 C8 22.6(8) 2_655 2_655 ?
C9 N6 C8 89.1(8) 3_665 2_655 ?
C9 N6 C8 22.6(8) 3_665 3_665 ?
C9 N6 C8 124.0(8) . 2_655 ?
C9 N6 C8 124.0(8) 2_655 3_665 ?
N6 N6 N5 180.0 10_556 . ?
N6 N6 C9 64.7(3) 10_556 . ?
N6 N6 C9 64.7(3) 10_556 2_655 ?
N6 N6 C9 64.7(3) 10_556 3_665 ?
N6 N6 C10 116.4(3) 10_556 11_656 ?
N6 N6 C7 162.0(10) 10_556 2_655 ?
N6 N6 C7 162.0(9) 10_556 3_665 ?
N6 N6 C7 162.0(9) 10_556 . ?
N6 N6 C8 72.8(4) 10_556 2_655 ?
N6 N6 C8 72.8(4) 10_556 3_665 ?
N6 N6 C8 72.8(4) 10_556 . ?
C7 N6 C9 131.8(12) . 2_655 ?
C7 N6 C9 111.6(13) 3_665 2_655 ?
C7 N6 C9 100.8(9) 2_655 2_655 ?
C7 N6 C10 53.7(13) 3_665 11_656 ?
C7 N6 C10 81.5(10) . 11_656 ?
C7 N6 C10 58.0(12) 2_655 11_656 ?
C7 N6 C7 31.1(16) 3_665 . ?
C7 N6 C7 31.1(16) . 2_655 ?
C7 N6 C7 31.1(16) 3_665 2_655 ?
C7 N6 C8 125.2(10) . 2_655 ?
C7 N6 C8 97.8(10) . . ?
C7 N6 C8 97.4(13) 2_655 . ?
C7 N6 C8 97.8(10) 2_655 2_655 ?
C7 N6 C8 97.4(13) 3_665 2_655 ?
C7 N6 C8 125.2(10) 3_665 . ?
C8 N6 C10 130.0(4) . 11_656 ?
C8 N6 C10 44.1(5) 2_655 11_656 ?
C8 N6 C10 118.0(4) 3_665 11_656 ?
C8 N6 C8 111.7(4) 2_655 . ?
C8 N6 C8 111.7(4) 3_665 . ?
N5 C10 N6 51.5(3) 10_556 10_556 ?
N5 C10 C7 5.4(7) 10_556 12_666 ?
C9 C10 N5 102.7(6) . 10_556 ?
C9 C10 N6 56.8(4) . 10_556 ?
C9 C10 C7 98.8(7) . 12_666 ?
N6 C10 C7 46.4(5) 10_556 12_666 ?
C7 C10 C8 115.0(9) 10_556 . ?
C7 C10 C8 121.0(7) 11_656 . ?
C8 C10 C7 121.5(8) 10_556 11_656 ?
C8 C10 C8 2.06(15) 10_556 . ?
N6 C7 C10 65.4(8) . 10_556 ?
N6 C7 C10 52.1(6) . 11_656 ?
C10 C7 N6 68.0(9) 12_666 . ?
C10 C7 C10 118.7(11) 12_666 10_556 ?
C10 C7 C10 92.1(11) 12_666 11_656 ?
C10 C7 C10 89.2(10) 10_556 11_656 ?
C7 C7 N6 74.4(8) 3_665 . ?
C7 C7 N6 74.4(8) 2_655 . ?
C7 C7 C10 31(2) 3_665 11_656 ?
C7 C7 C10 40(3) 2_655 11_656 ?
N6 C8 N6 47.1(4) . 10_556 ?
N6 C8 C10 106.4(5) . . ?
C10 C8 N6 118.7(5) 10_556 10_556 ?
C10 C8 N6 72.2(5) 10_556 . ?
C10 C8 N6 59.6(4) . 10_556 ?
C10 C8 C10 165.4(8) 10_556 . ?
C8 C8 N6 107.2(4) 10_556 . ?
C8 C8 C10 6.3(3) 10_556 . ?

loop_
_geom_bond_atom_site_label_1
_geom_bond_atom_site_label_2
_geom_bond_distance
_geom_bond_site_symmetry_2
_geom_bond_publ_flag
Cl1 K2 3.7421(8) . ?
Cl1 K1 3.6838(5) . ?
Cl1 O2 1.4359(19) . ?
Cl1 O1 1.427(2) . ?
Cl1 O4 1.433(2) . ?
Cl1 O3 1.420(2) . ?
K2 O6 3.150(3) 3_665 ?
K2 O6 3.150(3) 2_655 ?
K2 O6 3.150(3) . ?
K2 O4 2.915(2) 2_655 ?
K2 O4 2.915(2) 3_665 ?
K2 O4 2.915(2) . ?
K2 O5 3.010(2) . ?
K2 O5 3.010(2) 3_665 ?
K2 O5 3.010(2) 2_655 ?
K2 O3 3.352(3) . ?
K2 O3 3.352(3) 3_665 ?
K2 O3 3.352(3) 2_655 ?
K3 O10 3.053(2) 10_556 ?
K3 O10 3.053(2) 11_546 ?
K3 O10 3.053(2) 12_656 ?
K3 O8 3.040(2) . ?
K3 O8 3.040(2) 2_545 ?
K3 O8 3.040(2) 3_655 ?
K3 O7 3.176(3) 2_545 ?
K3 O7 3.176(3) . ?
K3 O7 3.176(3) 3_655 ?
K3 O9 2.967(2) 3_655 ?
K3 O9 2.968(2) . ?
K3 O9 2.968(2) 2_545 ?
Cl2 O6 1.433(2) . ?
Cl2 O8 1.441(2) . ?
Cl2 O5 1.428(2) . ?
Cl2 O7 1.427(2) . ?
K1 O2 3.325(2) 3_765 ?
K1 O2 3.325(2) 9_546 ?
K1 O2 3.325(2) 8_666 ?
K1 O2 3.325(2) 2_645 ?
K1 O2 3.325(2) 7_756 ?
K1 O2 3.325(2) . ?
K1 O1 2.878(2) 7_756 ?
K1 O1 2.878(2) 2_645 ?
K1 O1 2.878(2) 8_666 ?
K1 O1 2.878(2) 3_765 ?
K1 O1 2.878(2) . ?
K1 O1 2.878(2) 9_546 ?
Cl3 O11 1.435(3) . ?
Cl3 O10 1.428(2) 10_556 ?
Cl3 O10 1.429(2) . ?
Cl3 O9 1.434(3) . ?
N1 C2 1.501(2) 2_545 ?
N1 C2 1.501(2) 3_655 ?
N1 C2 1.501(2) . ?
N1 C1 1.493(5) . ?
N4 C5 1.496(3) 3_765 ?
N4 C5 1.496(3) 2_645 ?
N4 C5 1.496(3) . ?
N4 C6 1.497(5) . ?
N2 H2 0.9800 . ?
N2 C3 1.494(3) . ?
N2 C3 1.493(3) 2_545 ?
N2 C3 1.493(3) 3_655 ?
N3 H3 0.9800 . ?
N3 C4 1.494(3) 3_765 ?
N3 C4 1.494(3) 2_645 ?
N3 C4 1.494(3) . ?
C2 H2A 0.9700 . ?
C2 H2B 0.9700 . ?
C2 C3 1.507(4) . ?
C5 H5A 0.9700 . ?
C5 H5B 0.9700 . ?
C5 C4 1.517(4) . ?
C4 H4A 0.9700 . ?
C4 H4B 0.9700 . ?
C3 H3B 0.9700 . ?
C3 H3A 0.9700 . ?
C1 H1C 0.9600 . ?
C1 H1A 0.9600 . ?
C1 H1B 0.9600 . ?
N5 N6 1.369(8) . ?
N5 C10 1.567(7) 11_656 ?
N5 C10 1.567(7) 12_666 ?
N5 C10 1.567(7) 10_556 ?
C9 N6 1.473(9) . ?
C9 N6 1.473(9) 10_556 ?
C9 C10 1.509(8) . ?
C9 C10 1.509(8) 10_556 ?
C6 H6A 0.9600 . ?
C6 H6B 0.9600 . ?
C6 H6C 0.9600 . ?
N6 N6 1.261(11) 10_556 ?
N6 C10 1.585(6) 11_656 ?
N6 C7 1.454(9) 3_665 ?
N6 C7 1.454(9) 2_655 ?
N6 C7 1.454(9) . ?
N6 C8 1.493(5) 3_665 ?
N6 C8 1.493(5) 2_655 ?
N6 C8 1.493(5) . ?
C10 C7 1.99(2) 12_666 ?
C10 C7 1.38(3) 11_656 ?
C10 C7 1.48(3) 10_556 ?
C10 C8 1.535(8) . ?
C10 C8 1.158(13) 10_556 ?
C7 C7 0.78(4) 3_665 ?
C7 C7 0.78(4) 2_655 ?
C8 C8 0.380(18) 10_556 ?

loop_
_geom_torsion_atom_site_label_1
_geom_torsion_atom_site_label_2
_geom_torsion_atom_site_label_3
_geom_torsion_atom_site_label_4
_geom_torsion
_geom_torsion_site_symmetry_1
_geom_torsion_site_symmetry_2
_geom_torsion_site_symmetry_3
_geom_torsion_site_symmetry_4
_geom_torsion_publ_flag
K2 Cl1 O2 K1 -173.35(3) . . . . ?
K2 Cl1 O1 K1 174.33(3) . . . . ?
K2 Cl2 O8 K3 -173.82(3) . . . . ?
K2 Cl2 O7 K3 174.02(3) . . . . ?
K3 Cl2 O6 K2 176.43(3) . . . . ?
K3 Cl2 O5 K2 -176.70(3) . . . . ?
K3 Cl3 O10 K3 -53.80(11) . . . 10_556 ?
K3 Cl3 O9 K3 112.41(16) . . . 10_556 ?
K3 Cl3 O9 K3 -112.41(16) 10_556 . . . ?
K1 Cl1 O4 K2 170.49(3) . . . . ?
K1 Cl1 O3 K2 -171.08(3) . . . . ?
N1 C2 C3 N2 7.4(3) . . . . ?
O2 Cl1 O1 K1 7.32(16) . . . . ?
O2 Cl1 O4 K2 -117.33(13) . . . . ?
O2 Cl1 O3 K2 117.58(12) . . . . ?
O11 Cl3 O10 K3 123.48(13) . . . 10_556 ?
O11 Cl3 O9 K3 123.79(8) . . . . ?
O11 Cl3 O9 K3 -123.79(8) . . . 10_556 ?
N4 C5 C4 N3 13.5(3) . . . . ?
O6 Cl2 O8 K3 123.30(14) . . . . ?
O6 Cl2 O5 K2 -0.83(16) . . . . ?
O6 Cl2 O7 K3 -122.60(13) . . . . ?
O1 Cl1 O2 K1 -5.81(13) . . . . ?
O1 Cl1 O4 K2 122.85(13) . . . . ?
O1 Cl1 O3 K2 -120.88(12) . . . . ?
O10 Cl3 O10 K3 -115.42(13) 10_556 . . 10_556 ?
O10 Cl3 O9 K3 -115.84(11) . . . . ?
O10 Cl3 O9 K3 115.84(11) 10_556 . . 10_556 ?
O10 Cl3 O9 K3 3.43(15) 10_556 . . . ?
O10 Cl3 O9 K3 -3.43(15) . . . 10_556 ?
O4 Cl1 O2 K1 -124.87(11) . . . . ?
O4 Cl1 O1 K1 126.83(13) . . . . ?
O4 Cl1 O3 K2 -1.70(13) . . . . ?
O8 Cl2 O6 K2 120.37(12) . . . . ?
O8 Cl2 O5 K2 -120.11(12) . . . . ?
O8 Cl2 O7 K3 -2.89(15) . . . . ?
O5 Cl2 O6 K2 0.77(15) . . . . ?
O5 Cl2 O8 K3 -117.80(12) . . . . ?
O5 Cl2 O7 K3 117.63(12) . . . . ?
O7 Cl2 O6 K2 -120.04(13) . . . . ?
O7 Cl2 O8 K3 3.09(16) . . . . ?
O7 Cl2 O5 K2 119.80(14) . . . . ?
O3 Cl1 O2 K1 116.45(13) . . . . ?
O3 Cl1 O1 K1 -114.12(15) . . . . ?
O3 Cl1 O4 K2 2.14(16) . . . . ?
O9 Cl3 O10 K3 3.28(15) . . . 10_556 ?
C2 N1 C2 C3 54.9(3) 3_655 . . . ?
C2 N1 C2 C3 -63.7(2) 2_545 . . . ?
C5 N4 C5 C4 -67.5(2) 3_765 . . . ?
C5 N4 C5 C4 51.3(3) 2_645 . . . ?
C4 N3 C4 C5 52.2(3) 3_765 . . . ?
C4 N3 C4 C5 -68.2(3) 2_645 . . . ?
C3 N2 C3 C2 55.8(3) 2_545 . . . ?
C3 N2 C3 C2 -64.6(3) 3_655 . . . ?
C1 N1 C2 C3 175.57(18) . . . . ?
C6 N4 C5 C4 171.92(17) . . . . ?
N6 C9 N6 N5 180.000(5) 10_556 . . . ?
N6 C9 N6 C9 53.4(3) 10_556 . . 3_665 ?
N6 C9 N6 C9 -53.4(3) 10_556 . . 2_655 ?
N6 C9 N6 C10 -99.0(11) 10_556 . . 11_656 ?
N6 C9 C10 N5 -24.5(6) 10_556 . . 10_556 ?
N6 C9 C10 N5 -49.2(12) . . . 10_556 ?
N6 C9 C10 N6 -24.8(7) . . . 10_556 ?
N6 N6 C7 C10 77(4) 10_556 . . 10_556 ?
N6 N6 C7 C10 -62(4) 10_556 . . 12_666 ?
N6 N6 C7 C10 -173(4) 10_556 . . 11_656 ?
N6 N6 C7 C7 148.74(11) 10_556 . . 2_655 ?
N6 N6 C7 C7 -148.73(12) 10_556 . . 3_665 ?
N6 N6 C8 C10 6.5(4) 10_556 . . . ?
N6 N6 C8 C10 171.3(5) 10_556 . . 10_556 ?
N6 N6 C8 C8 -0.004(11) 10_556 . . 10_556 ?
N6 C10 C8 N6 -5.5(3) 10_556 . . . ?
N6 C10 C8 C10 -88(3) 10_556 . . 10_556 ?
N6 C10 C8 C8 92(3) 10_556 . . 10_556 ?
C10 N5 N6 C9 149.4(9) 10_556 . . 3_665 ?
C10 N5 N6 C9 -90.6(9) 10_556 . . 2_655 ?
C10 N5 N6 C9 29.4(9) 12_666 . . 3_665 ?
C10 N5 N6 C9 29.4(9) 11_656 . . 2_655 ?
C10 N5 N6 C9 149.4(9) 12_666 . . 2_655 ?
C10 N5 N6 C9 -90.6(9) 12_666 . . . ?
C10 N5 N6 C9 -90.6(9) 11_656 . . 3_665 ?
C10 N5 N6 C9 29.4(9) 10_556 . . . ?
C10 N5 N6 C9 149.4(9) 11_656 . . . ?
C10 N5 N6 C10 -120.000(5) 10_556 . . 11_656 ?
C10 N5 N6 C10 120.000(5) 12_666 . . 11_656 ?
C10 C9 N6 N5 -30.8(8) 10_556 . . . ?
C10 C9 N6 N5 -150.8(7) . . . . ?
C10 C9 N6 C9 -157.4(9) 10_556 . . 3_665 ?
C10 C9 N6 C9 -24.3(8) . . . 2_655 ?
C10 C9 N6 C9 95.8(9) 10_556 . . 2_655 ?
C10 C9 N6 C9 82.6(7) . . . 3_665 ?
C10 C9 N6 N6 149.2(8) 10_556 . . 10_556 ?
C10 C9 N6 N6 29.2(7) . . . 10_556 ?
C10 C9 N6 C10 50.2(11) 10_556 . . 11_656 ?
C10 C9 N6 C10 -69.9(16) . . . 11_656 ?
C10 C9 C10 N5 -120.4(9) 10_556 . . 10_556 ?
C10 C9 C10 N6 -95.9(9) 10_556 . . 10_556 ?
C10 N6 C7 C10 -109.6(7) 11_656 . . 10_556 ?
C10 N6 C7 C10 111.4(8) 11_656 . . 12_666 ?
C10 N6 C7 C7 -38(4) 11_656 . . 2_655 ?
C10 N6 C7 C7 25(4) 11_656 . . 3_665 ?
C10 N6 C8 N6 -110.4(5) 11_656 . . 10_556 ?
C10 N6 C8 C10 60.9(7) 11_656 . . 10_556 ?
C10 N6 C8 C10 -103.9(7) 11_656 . . . ?
C10 N6 C8 C8 -110.4(5) 11_656 . . 10_556 ?
C7 N6 C7 C10 149(4) 2_655 . . 12_666 ?
C7 N6 C7 C10 -25(4) 3_665 . . 11_656 ?
C7 N6 C7 C10 -134(4) 3_665 . . 10_556 ?
C7 N6 C7 C10 -72(4) 2_655 . . 10_556 ?
C7 N6 C7 C10 87(4) 3_665 . . 12_666 ?
C7 N6 C7 C10 38(4) 2_655 . . 11_656 ?
C7 N6 C7 C7 -62.5(3) 3_665 . . 2_655 ?
C7 N6 C7 C7 62.5(3) 2_655 . . 3_665 ?
C7 N6 C8 N6 -179.7(15) 3_665 . . 10_556 ?
C7 N6 C8 N6 164.2(11) . . . 10_556 ?
C7 N6 C8 N6 -164.4(9) 2_655 . . 10_556 ?
C7 N6 C8 C10 170.7(12) . . . . ?
C7 N6 C8 C10 -8.4(16) 3_665 . . 10_556 ?
C7 N6 C8 C10 -24.5(12) . . . 10_556 ?
C7 N6 C8 C10 6.9(10) 2_655 . . 10_556 ?
C7 N6 C8 C10 -173.2(16) 3_665 . . . ?
C7 N6 C8 C10 -157.9(10) 2_655 . . . ?
C7 N6 C8 C8 164.2(11) . . . 10_556 ?
C7 N6 C8 C8 -164.4(9) 2_655 . . 10_556 ?
C7 N6 C8 C8 -179.7(15) 3_665 . . 10_556 ?
C7 C10 C8 N6 -9.1(11) 12_666 . . . ?
C7 C10 C8 N6 -3.6(10) 12_666 . . 10_556 ?
C7 C10 C8 N6 5.2(13) 11_656 . . . ?
C7 C10 C8 N6 10.7(12) 11_656 . . 10_556 ?
C7 C10 C8 N6 -30.0(12) 10_556 . . . ?
C7 C10 C8 N6 -24.5(10) 10_556 . . 10_556 ?
C7 C10 C8 C10 -77(3) 11_656 . . 10_556 ?
C7 C10 C8 C10 -91(3) 12_666 . . 10_556 ?
C7 C10 C8 C10 -112(3) 10_556 . . 10_556 ?
C7 C10 C8 C8 68(3) 10_556 . . 10_556 ?
C7 C10 C8 C8 103(3) 11_656 . . 10_556 ?
C7 C10 C8 C8 89(3) 12_666 . . 10_556 ?
C8 N6 C7 C10 -119.1(7) . . . 12_666 ?
C8 N6 C7 C10 -117.3(4) 3_665 . . 11_656 ?
C8 N6 C7 C10 129.5(4) . . . 11_656 ?
C8 N6 C7 C10 -103.7(9) 2_655 . . 10_556 ?
C8 N6 C7 C10 133.1(7) 3_665 . . 10_556 ?
C8 N6 C7 C10 19.9(9) . . . 10_556 ?
C8 N6 C7 C10 5.9(11) 2_655 . . 11_656 ?
C8 N6 C7 C10 -5.9(9) 3_665 . . 12_666 ?
C8 N6 C7 C10 117.3(9) 2_655 . . 12_666 ?
C8 N6 C7 C7 154(4) . . . 3_665 ?
C8 N6 C7 C7 -93(4) 3_665 . . 3_665 ?
C8 N6 C7 C7 30(5) 2_655 . . 3_665 ?
C8 N6 C7 C7 -32(5) 2_655 . . 2_655 ?
C8 N6 C7 C7 -155(4) 3_665 . . 2_655 ?
C8 N6 C7 C7 91(4) . . . 2_655 ?
C8 N6 C8 N6 62.9(5) 3_665 . . 10_556 ?
C8 N6 C8 N6 -62.9(5) 2_655 . . 10_556 ?
C8 N6 C8 C10 108.4(7) 2_655 . . 10_556 ?
C8 N6 C8 C10 69.4(6) 3_665 . . . ?
C8 N6 C8 C10 -125.8(7) 3_665 . . 10_556 ?
C8 N6 C8 C10 -56.4(7) 2_655 . . . ?
C8 N6 C8 C8 62.9(5) 3_665 . . 10_556 ?
C8 N6 C8 C8 -62.9(5) 2_655 . . 10_556 ?
C8 C10 C8 N6 -98(3) 10_556 . . . ?
C8 C10 C8 N6 -92(3) 10_556 . . 10_556 ?
C8 C10 C8 C10 -179.97(11) 10_556 . . 10_556 ?
